data_7130600
loop_
_publ_author_name
'Sharma, Anuja'
'So, Sangho'
'Kim, Jun-Hyeong'
'MacMillan, Samantha N.'
'Baik, Mu-Hyun'
'Trovitch, Ryan J.'

_publ_section_title
;
 An Aryl Diimine Cobalt(I) Catalyst for Carbonyl Hydrosilylation
;
_journal_name_full 'Chemical Communications'
_journal_paper_doi 10.1039/D2CC04089A
_journal_year 2022
_chemical_formula_moiety 'C40 H41 Cl Co N2 P2, Cl3 Co'
_chemical_formula_sum 'C40 H41 Cl4 Co2 N2 P2'
_chemical_formula_weight 871.35
_space_group_crystal_system monoclinic
_space_group_IT_number 14
_space_group_name_Hall '-P 2yn'
_space_group_name_H-M_alt 'P 1 21/n 1'
_atom_sites_solution_hydrogens geom
_atom_sites_solution_primary dual
_audit_creation_date 2021-05-27
_audit_creation_method
;
Olex2 1.3-ac4
(compiled 2020.03.28 svn.rd84adfe8 for Rigaku Oxford Diffraction, GUI svn.r6032)
;
_audit_update_record
;
2022-06-02 deposited with the CCDC.	2022-08-24 downloaded from the CCDC.
;
_cell_angle_alpha 90
_cell_angle_beta 100.2250(10)
_cell_angle_gamma 90
_cell_formula_units_Z 4
_cell_length_a 14.21000(10)
_cell_length_b 15.25040(10)
_cell_length_c 17.82880(10)
_cell_measurement_reflns_used 24377
_cell_measurement_temperature 103(6)
_cell_measurement_theta_max 76.5680
_cell_measurement_theta_min 3.8360
_cell_volume 3802.29(4)
_computing_cell_refinement 'CrysAlisPro 1.171.40.81a (Rigaku OD, 2020)'
_computing_data_collection 'CrysAlisPro 1.171.40.81a (Rigaku OD, 2020)'
_computing_data_reduction 'CrysAlisPro 1.171.40.81a (Rigaku OD, 2020)'
_computing_molecular_graphics 'Olex2 1.3-ac4 (Dolomanov et al., 2009)'
_computing_publication_material 'Olex2 1.3-ac4 (Dolomanov et al., 2009)'
_computing_structure_refinement 'SHELXL 2016/6 (Sheldrick, 2015)'
_computing_structure_solution 'SHELXT 2014/5 (Sheldrick, 2014)'
_diffrn_ambient_environment N~2~
_diffrn_ambient_temperature 103(6)
_diffrn_detector 'Hybrid Pixel Array Detector'
_diffrn_detector_area_resol_mean 10.0000
_diffrn_detector_type HyPix
_diffrn_measured_fraction_theta_full 1.000
_diffrn_measured_fraction_theta_max 0.999
_diffrn_measurement_details
;
List of Runs (angles in degrees, time in seconds):

  # Type    Start    End  Width  t~exp~   \w     \q     \k     \f   Frames
#--------------------------------------------------------------------------
  1  \w    -40.00  15.00   0.50    8.18    --  -49.84  37.00  23.00  110
  2  \w    -42.00 -17.00   0.50   32.72    --  -82.50  37.00  23.00   50
  3  \w    -34.00  22.00   0.50    8.18    --  -49.84  37.00 150.00  112
  4  \w     46.00  89.00   0.50    8.18    --   49.84  37.00  23.00   86
  5  \w    118.00 169.00   0.50   32.72    --  104.00  37.00  23.00  102
  6  \w    149.00 175.00   0.50   32.72    --  104.00  61.00   0.00   52
  7  \w    137.00 174.00   0.50   32.72    --  104.00  77.00 -90.00   74
  8  \w    104.00 131.00   0.50   32.72    --  104.00  15.00 -30.00   54
  9  \w    102.00 137.00   0.50   32.72    --  104.00  45.00 -30.00   70
 10  \w    113.00 139.00   0.50   32.72    --  104.00  61.00   0.00   52
 11  \w    111.00 137.00   0.50   32.72    --  104.00  45.00   0.00   52
 12  \w     91.00 117.00   0.50   32.72    --  104.00  77.00 -90.00   52
 13  \w     97.00 123.00   0.50   32.72    --  104.00  45.00 -90.00   52
 14  \w     99.00 159.00   0.50   32.72    --  104.00  30.00-120.00  120
 15  \w     85.00 110.00   0.50   32.72    --  104.00   0.00  60.00   50
 16  \w    127.00 176.00   0.50   32.72    --  104.00  15.00 120.00   98
 17  \w    149.00 175.00   0.50   32.72    --  104.00  61.00  90.00   52
 18  \w    114.00 140.00   0.50   32.72    --  104.00  61.00  90.00   52
 19  \w     96.00 171.00   0.50   32.72    --  104.00 125.00 150.00  150
 20  \w     40.00  65.00   0.50   32.72    --  104.00 -61.00  90.00   50
 21  \w     35.00  69.00   0.50   32.72    --  104.00 -61.00 150.00   68
 22  \w     40.00  95.00   0.50   32.72    --  104.00 -77.00 120.00  110
 23  \w     57.00  83.00   0.50   32.72    --  104.00-104.00  38.62   52
 24  \w     40.00  95.00   0.50   32.72    --  104.00 -94.00  60.00  110
 25  \w     41.00  70.00   0.50   32.72    --  104.00 -61.00 120.00   58
 26  \w     48.00  74.00   0.50   32.72    --  104.00 -73.00 129.64   52
 27  \w     52.00  78.00   0.50   32.72    --  104.00-115.00 158.76   52
 28  \w     42.00  70.00   0.50   32.72    --  104.00-125.00 120.00   56
 29  \w     33.00  83.00   0.50   32.72    --  104.00-105.00 154.01  100
 30  \w     38.00  71.00   0.50   32.72    --  104.00 -61.00  60.00   66
 31  \w     34.00  96.00   0.50   32.72    --  104.00  -2.00  87.28  124
 32  \w     35.00  70.00   0.50   32.72    --  104.00 -61.00 -30.00   70
 33  \w     60.00 104.00   0.50   32.72    --  104.00 -77.00 -60.00   88
 34  \w     49.00  75.00   0.50   32.72    --  104.00-115.00-159.99   52
 35  \w     78.00 108.00   0.50   32.72    --  104.00-115.00-159.99   60
 36  \w     61.00 105.00   0.50   32.72    --  104.00 -77.00-180.00   88
 37  \w     61.00  86.00   0.50   32.72    --  104.00   0.00-180.00   50
 38  \w     43.00  68.00   0.50   32.72    --  104.00 -61.00-180.00   50
 39  \w     45.00  84.00   0.50   32.72    --  104.00 -94.00-120.00   78
 40  \w     41.00  69.00   0.50   32.72    --  104.00 -61.00 -90.00   56
 41  \w     32.00  69.00   0.50   32.72    --  104.00 -61.00-120.00   74
 42  \w     33.00  59.00   0.50   32.72    --  104.00-109.00-179.64   52
 43  \w     34.00  79.00   0.50   32.72    --  104.00 -94.00 -90.00   90
 44  \w    -14.00  11.00   0.50    8.18    --   49.84 -37.00-132.00   50
 45  \w     -8.00  25.00   0.50    8.18    --   49.84 -19.00  90.00   66
 46  \w   -121.00 -52.00   0.50    8.18    --  -49.84 -37.00-132.00  138
 47  \w   -116.00 -86.00   0.50    8.18    --  -49.84-125.00  30.00   60
 48  \w   -140.00-115.00   0.50   32.72    --  -82.50 -37.00-132.00   50
;
_diffrn_measurement_device 'four-circle diffractometer'
_diffrn_measurement_device_type 'XtaLAB Synergy, Dualflex, HyPix'
_diffrn_measurement_method '\w scans'
_diffrn_orient_matrix_type 'CrysAlisPro convention (1999,Acta A55,543-557)'
_diffrn_orient_matrix_UB_11 -0.0111362000
_diffrn_orient_matrix_UB_12 -0.0277380000
_diffrn_orient_matrix_UB_13 -0.0841920000
_diffrn_orient_matrix_UB_21 -0.1019959000
_diffrn_orient_matrix_UB_22 0.0382831000
_diffrn_orient_matrix_UB_23 -0.0154095000
_diffrn_orient_matrix_UB_31 0.0401717000
_diffrn_orient_matrix_UB_32 0.0892580000
_diffrn_orient_matrix_UB_33 -0.0195931000
_diffrn_radiation_monochromator mirror
_diffrn_radiation_probe x-ray
_diffrn_radiation_type 'Cu K\a'
_diffrn_radiation_wavelength 1.54184
_diffrn_reflns_av_R_equivalents 0.0447
_diffrn_reflns_av_unetI/netI 0.0292
_diffrn_reflns_Laue_measured_fraction_full 1.000
_diffrn_reflns_Laue_measured_fraction_max 0.999
_diffrn_reflns_limit_h_max 17
_diffrn_reflns_limit_h_min -17
_diffrn_reflns_limit_k_max 18
_diffrn_reflns_limit_k_min -15
_diffrn_reflns_limit_l_max 22
_diffrn_reflns_limit_l_min -21
_diffrn_reflns_number 50524
_diffrn_reflns_point_group_measured_fraction_full 1.000
_diffrn_reflns_point_group_measured_fraction_max 0.999
_diffrn_reflns_theta_full 67.684
_diffrn_reflns_theta_max 74.499
_diffrn_reflns_theta_min 3.676
_diffrn_source 'micro-focus sealed X-ray tube'
_diffrn_source_type 'PhotonJet (Cu) X-ray Source'
_exptl_absorpt_coefficient_mu 10.466
_exptl_absorpt_correction_T_max 0.709
_exptl_absorpt_correction_T_min 0.398
_exptl_absorpt_correction_type gaussian
_exptl_absorpt_process_details
;
CrysAlisPro 1.171.40.81a (Rigaku Oxford Diffraction, 2020)
Numerical absorption correction based on gaussian integration over
a multifaceted crystal model
Empirical absorption correction using spherical harmonics,
implemented in SCALE3 ABSPACK scaling algorithm.
;
_exptl_crystal_colour 'clear green'
_exptl_crystal_density_diffrn 1.522
_exptl_crystal_description block
_exptl_crystal_F_000 1788
_exptl_crystal_size_max 0.138
_exptl_crystal_size_mid 0.068
_exptl_crystal_size_min 0.06
_refine_diff_density_max 0.665
_refine_diff_density_min -0.405
_refine_diff_density_rms 0.081
_refine_ls_extinction_method none
_refine_ls_goodness_of_fit_ref 1.058
_refine_ls_hydrogen_treatment constr
_refine_ls_matrix_type full
_refine_ls_number_parameters 453
_refine_ls_number_reflns 7755
_refine_ls_number_restraints 0
_refine_ls_restrained_S_all 1.058
_refine_ls_R_factor_all 0.0452
_refine_ls_R_factor_gt 0.0413
_refine_ls_shift/su_max 0.001
_refine_ls_shift/su_mean 0.000
_refine_ls_structure_factor_coef Fsqd
_refine_ls_weighting_details 'w=1/[\s^2^(Fo^2^)+(0.0728P)^2^+2.3461P] where P=(Fo^2^+2Fc^2^)/3'
_refine_ls_weighting_scheme calc
_refine_ls_wR_factor_gt 0.1142
_refine_ls_wR_factor_ref 0.1173
_reflns_Friedel_coverage 0.000
_reflns_number_gt 7069
_reflns_number_total 7755
_reflns_threshold_expression 'I > 2\s(I)'
_cod_data_source_file d2cc04089a2.cif
_cod_data_source_block ras2_abs
_cod_original_cell_volume 3802.28(4)
_cod_database_code 7130600
_shelx_shelxl_version_number 2016/6
_chemical_oxdiff_formula C40H41Cl4N2P2Co2
_chemical_oxdiff_usercomment 'Crystallized from chloroform.'
_shelx_space_group_comment
;
The symmetry employed for this shelxl refinement is uniquely defined
by the following loop, which should always be used as a source of
symmetry information in preference to the above space-group names.
They are only intended as comments.
;
_reflns_odcompleteness_completeness 99.88
_reflns_odcompleteness_iscentric 1
_reflns_odcompleteness_theta 74.33
_olex2_refinement_description
;
1. Fixed Uiso
 At 1.2 times of:
  All C(H) groups, All C(H,H) groups
 At 1.5 times of:
  All C(H,H,H) groups
2.a Secondary CH2 refined with riding coordinates:
 C11(H11A,H11B), C12(H12A,H12B), C13(H13A,H13B), C26(H26A,H26B), C27(H27A,
 H27B), C28(H28A,H28B)
2.b Aromatic/amide H refined with riding coordinates:
 C4(H4), C5(H5), C6(H6), C15(H15), C16(H16), C17(H17), C18(H18), C19(H19),
 C21(H21), C22(H22), C23(H23), C24(H24), C25(H25), C30(H30), C31(H31), C32(H32),
  C33(H33), C34(H34), C36(H36), C37(H37), C38(H38), C39(H39), C40(H40)
2.c Idealised Me refined as rotating group:
 C1(H1A,H1B,H1C), C9(H9A,H9B,H9C)
;
_olex2_submission_special_instructions 'No special instructions were received'
_oxdiff_exptl_absorpt_empirical_details
;
Empirical correction (ABSPACK) includes:
- Absorption correction using spherical harmonics
- Frame scaling
;
_oxdiff_exptl_absorpt_empirical_full_max 1.353
_oxdiff_exptl_absorpt_empirical_full_min 0.766

loop_
_space_group_symop_operation_xyz
'x, y, z'
'-x+1/2, y+1/2, -z+1/2'
'-x, -y, -z'
'x-1/2, -y-1/2, z-1/2'

loop_
_atom_site_label
_atom_site_type_symbol
_atom_site_fract_x
_atom_site_fract_y
_atom_site_fract_z
_atom_site_U_iso_or_equiv
_atom_site_adp_type
_atom_site_occupancy
_atom_site_site_symmetry_order
_atom_site_calc_flag
_atom_site_refinement_flags_posn
_atom_site_refinement_flags_adp
_atom_site_refinement_flags_occupancy
_atom_site_disorder_assembly
_atom_site_disorder_group
Co1 Co 0.51281(3) 0.44681(2) 0.29455(2) 0.02448(11) Uani 1 1 d . . . . .
Cl1 Cl 0.56768(5) 0.41674(4) 0.42312(3) 0.03311(14) Uani 1 1 d . . . . .
P1 P 0.60056(5) 0.57011(4) 0.31674(3) 0.02727(14) Uani 1 1 d . . . . .
P2 P 0.43430(4) 0.31825(4) 0.29365(3) 0.02614(14) Uani 1 1 d . . . . .
N1 N 0.40845(16) 0.52852(13) 0.30447(12) 0.0276(4) Uani 1 1 d . . . . .
N2 N 0.60228(15) 0.37228(13) 0.24991(12) 0.0280(4) Uani 1 1 d . . . . .
C1 C 0.2862(2) 0.63017(18) 0.23457(17) 0.0380(6) Uani 1 1 d . . . . .
H1A H 0.276267 0.646767 0.284518 0.057 Uiso 1 1 calc R U . . .
H1B H 0.227241 0.608962 0.205421 0.057 Uiso 1 1 calc R U . . .
H1C H 0.307575 0.680150 0.209492 0.057 Uiso 1 1 calc R U . . .
C2 C 0.35988(19) 0.55971(15) 0.24120(15) 0.0296(5) Uani 1 1 d . . . . .
C3 C 0.3883(2) 0.52136(16) 0.17353(14) 0.0304(5) Uani 1 1 d . . . . .
C4 C 0.3468(2) 0.53007(18) 0.09661(15) 0.0355(6) Uani 1 1 d . . . . .
H4 H 0.293988 0.566130 0.081984 0.043 Uiso 1 1 calc R U . . .
C5 C 0.3862(2) 0.48369(19) 0.04237(16) 0.0392(6) Uani 1 1 d . . . . .
H5 H 0.358218 0.488355 -0.008729 0.047 Uiso 1 1 calc R U . . .
C6 C 0.4666(2) 0.43043(18) 0.06261(15) 0.0351(6) Uani 1 1 d . . . . .
H6 H 0.492242 0.400993 0.025244 0.042 Uiso 1 1 calc R U . . .
C7 C 0.50820(19) 0.42156(16) 0.13933(14) 0.0290(5) Uani 1 1 d . . . . .
C8 C 0.58661(19) 0.36642(16) 0.17559(15) 0.0310(5) Uani 1 1 d . . . . .
C9 C 0.6383(2) 0.3062(2) 0.12991(17) 0.0410(6) Uani 1 1 d . . . . .
H9A H 0.700695 0.293394 0.158294 0.061 Uiso 1 1 calc R U . . .
H9B H 0.644359 0.334044 0.082722 0.061 Uiso 1 1 calc R U . . .
H9C H 0.602774 0.252683 0.119548 0.061 Uiso 1 1 calc R U . . .
C10 C 0.46688(18) 0.46657(15) 0.19356(14) 0.0258(5) Uani 1 1 d . . . . .
C11 C 0.3980(2) 0.56669(17) 0.37845(15) 0.0324(5) Uani 1 1 d . . . . .
H11A H 0.416967 0.524160 0.418753 0.039 Uiso 1 1 calc R U . . .
H11B H 0.331727 0.582366 0.377885 0.039 Uiso 1 1 calc R U . . .
C12 C 0.4613(2) 0.64846(17) 0.39313(15) 0.0342(6) Uani 1 1 d . . . . .
H12A H 0.442103 0.690112 0.352145 0.041 Uiso 1 1 calc R U . . .
H12B H 0.451317 0.675803 0.440222 0.041 Uiso 1 1 calc R U . . .
C13 C 0.5671(2) 0.62778(17) 0.39870(14) 0.0335(5) Uani 1 1 d . . . . .
H13A H 0.587425 0.592410 0.443896 0.040 Uiso 1 1 calc R U . . .
H13B H 0.602522 0.682437 0.405789 0.040 Uiso 1 1 calc R U . . .
C14 C 0.7293(2) 0.55197(16) 0.34380(16) 0.0328(5) Uani 1 1 d . . . . .
C15 C 0.7842(2) 0.5382(2) 0.28740(18) 0.0419(6) Uani 1 1 d . . . . .
H15 H 0.755140 0.538307 0.236364 0.050 Uiso 1 1 calc R U . . .
C16 C 0.8813(2) 0.5244(2) 0.3069(2) 0.0510(8) Uani 1 1 d . . . . .
H16 H 0.917696 0.516241 0.268994 0.061 Uiso 1 1 calc R U . . .
C17 C 0.9244(2) 0.5226(2) 0.3820(2) 0.0524(8) Uani 1 1 d . . . . .
H17 H 0.990096 0.513889 0.394856 0.063 Uiso 1 1 calc R U . . .
C18 C 0.8712(3) 0.5337(3) 0.4380(2) 0.0601(10) Uani 1 1 d . . . . .
H18 H 0.900601 0.531084 0.488913 0.072 Uiso 1 1 calc R U . . .
C19 C 0.7735(2) 0.5487(2) 0.41947(19) 0.0472(7) Uani 1 1 d . . . . .
H19 H 0.737781 0.556647 0.457874 0.057 Uiso 1 1 calc R U . . .
C20 C 0.59148(19) 0.65333(17) 0.24166(14) 0.0311(5) Uani 1 1 d . . . . .
C21 C 0.5720(2) 0.74094(18) 0.25618(17) 0.0361(6) Uani 1 1 d . . . . .
H21 H 0.561646 0.757191 0.304333 0.043 Uiso 1 1 calc R U . . .
C22 C 0.5679(2) 0.8037(2) 0.19973(19) 0.0437(7) Uani 1 1 d . . . . .
H22 H 0.553396 0.861444 0.209847 0.052 Uiso 1 1 calc R U . . .
C23 C 0.5852(2) 0.7811(2) 0.12841(18) 0.0447(7) Uani 1 1 d . . . . .
H23 H 0.583294 0.823724 0.090894 0.054 Uiso 1 1 calc R U . . .
C24 C 0.6054(2) 0.6952(2) 0.11288(16) 0.0432(7) Uani 1 1 d . . . . .
H24 H 0.618359 0.680193 0.065206 0.052 Uiso 1 1 calc R U . . .
C25 C 0.6063(2) 0.63087(19) 0.16869(15) 0.0375(6) Uani 1 1 d . . . . .
H25 H 0.616792 0.572597 0.157198 0.045 Uiso 1 1 calc R U . . .
C26 C 0.66687(19) 0.31139(18) 0.29719(16) 0.0340(5) Uani 1 1 d . . . . .
H26A H 0.688321 0.336696 0.347215 0.041 Uiso 1 1 calc R U . . .
H26B H 0.722536 0.300400 0.273995 0.041 Uiso 1 1 calc R U . . .
C27 C 0.6139(2) 0.22535(17) 0.30470(17) 0.0358(6) Uani 1 1 d . . . . .
H27A H 0.656253 0.186579 0.338229 0.043 Uiso 1 1 calc R U . . .
H27B H 0.600167 0.197646 0.254978 0.043 Uiso 1 1 calc R U . . .
C28 C 0.51974(19) 0.23406(16) 0.33546(15) 0.0319(5) Uani 1 1 d . . . . .
H28A H 0.535807 0.245165 0.389803 0.038 Uiso 1 1 calc R U . . .
H28B H 0.487388 0.177837 0.329050 0.038 Uiso 1 1 calc R U . . .
C29 C 0.37616(18) 0.27435(16) 0.20099(14) 0.0294(5) Uani 1 1 d . . . . .
C30 C 0.4058(2) 0.19598(19) 0.17247(16) 0.0370(6) Uani 1 1 d . . . . .
H30 H 0.456020 0.164351 0.200515 0.044 Uiso 1 1 calc R U . . .
C31 C 0.3599(2) 0.1650(2) 0.10155(18) 0.0456(7) Uani 1 1 d . . . . .
H31 H 0.380377 0.112847 0.082767 0.055 Uiso 1 1 calc R U . . .
C32 C 0.2852(2) 0.2099(2) 0.05902(17) 0.0426(7) Uani 1 1 d . . . . .
H32 H 0.255300 0.188605 0.011916 0.051 Uiso 1 1 calc R U . . .
C33 C 0.2552(2) 0.2874(2) 0.08741(17) 0.0406(6) Uani 1 1 d . . . . .
H33 H 0.204553 0.318305 0.059170 0.049 Uiso 1 1 calc R U . . .
C34 C 0.2998(2) 0.31947(17) 0.15772(16) 0.0356(6) Uani 1 1 d . . . . .
H34 H 0.278608 0.371560 0.176140 0.043 Uiso 1 1 calc R U . . .
C35 C 0.33981(19) 0.31489(16) 0.35150(15) 0.0299(5) Uani 1 1 d . . . . .
C36 C 0.2593(2) 0.36809(18) 0.33191(17) 0.0371(6) Uani 1 1 d . . . . .
H36 H 0.256434 0.408585 0.292573 0.044 Uiso 1 1 calc R U . . .
C37 C 0.1836(2) 0.3607(2) 0.37094(18) 0.0420(6) Uani 1 1 d . . . . .
H37 H 0.129606 0.395562 0.356926 0.050 Uiso 1 1 calc R U . . .
C38 C 0.1876(2) 0.3020(2) 0.43056(17) 0.0399(6) Uani 1 1 d . . . . .
H38 H 0.136080 0.296565 0.455951 0.048 Uiso 1 1 calc R U . . .
C39 C 0.2683(2) 0.25162(19) 0.45209(15) 0.0365(6) Uani 1 1 d . . . . .
H39 H 0.271958 0.213343 0.493107 0.044 Uiso 1 1 calc R U . . .
C40 C 0.3445(2) 0.25761(17) 0.41284(14) 0.0326(5) Uani 1 1 d . . . . .
H40 H 0.398731 0.223261 0.427656 0.039 Uiso 1 1 calc R U . . .
Co2 Co 0.47237(3) 0.01873(3) 0.58371(3) 0.03645(13) Uani 1 1 d . . . . .
Cl2 Cl 0.57723(5) 0.00955(5) 0.69269(4) 0.04322(17) Uani 1 1 d . . . . .
Cl3 Cl 0.53316(6) 0.10445(4) 0.49544(4) 0.04253(17) Uani 1 1 d . . . . .
Cl4 Cl 0.32667(6) 0.05632(7) 0.60159(5) 0.0625(3) Uani 1 1 d . . . . .

loop_
_atom_site_aniso_label
_atom_site_aniso_U_11
_atom_site_aniso_U_22
_atom_site_aniso_U_33
_atom_site_aniso_U_23
_atom_site_aniso_U_13
_atom_site_aniso_U_12
Co1 0.0294(2) 0.0211(2) 0.02292(19) 0.00017(14) 0.00465(15) -0.00074(15)
Cl1 0.0433(3) 0.0302(3) 0.0243(3) 0.0023(2) 0.0022(2) -0.0006(2)
P1 0.0339(3) 0.0233(3) 0.0243(3) -0.0021(2) 0.0042(2) -0.0028(2)
P2 0.0294(3) 0.0216(3) 0.0274(3) 0.0015(2) 0.0048(2) -0.0003(2)
N1 0.0343(11) 0.0224(9) 0.0270(10) 0.0005(8) 0.0080(8) 0.0006(8)
N2 0.0283(10) 0.0243(10) 0.0317(10) -0.0016(8) 0.0058(8) -0.0023(8)
C1 0.0430(15) 0.0319(13) 0.0395(14) 0.0035(11) 0.0080(12) 0.0076(12)
C2 0.0347(13) 0.0222(11) 0.0327(13) 0.0018(9) 0.0078(10) 0.0003(10)
C3 0.0382(14) 0.0240(11) 0.0291(12) 0.0023(9) 0.0059(10) -0.0024(10)
C4 0.0428(15) 0.0316(13) 0.0307(13) 0.0062(10) 0.0024(11) 0.0022(11)
C5 0.0508(17) 0.0401(15) 0.0251(12) 0.0028(11) 0.0020(11) -0.0053(12)
C6 0.0462(15) 0.0337(13) 0.0267(12) -0.0026(10) 0.0100(11) -0.0050(11)
C7 0.0352(13) 0.0249(11) 0.0274(12) -0.0035(9) 0.0073(10) -0.0058(10)
C8 0.0353(13) 0.0264(12) 0.0329(12) -0.0037(10) 0.0104(10) -0.0051(10)
C9 0.0445(16) 0.0397(15) 0.0421(15) -0.0070(12) 0.0168(13) 0.0003(12)
C10 0.0324(12) 0.0204(10) 0.0258(11) -0.0003(9) 0.0082(9) -0.0050(9)
C11 0.0408(14) 0.0297(12) 0.0288(12) -0.0018(10) 0.0115(11) 0.0014(11)
C12 0.0492(16) 0.0260(12) 0.0296(12) -0.0033(10) 0.0127(11) 0.0019(11)
C13 0.0465(15) 0.0283(12) 0.0254(11) -0.0037(9) 0.0057(11) -0.0038(11)
C14 0.0367(14) 0.0230(11) 0.0374(13) -0.0019(10) 0.0029(11) -0.0031(10)
C15 0.0438(16) 0.0394(15) 0.0444(16) 0.0090(12) 0.0130(13) 0.0035(12)
C16 0.0458(18) 0.0367(16) 0.074(2) 0.0148(15) 0.0209(16) 0.0038(13)
C17 0.0358(16) 0.0356(16) 0.083(3) -0.0022(15) 0.0025(16) -0.0001(12)
C18 0.053(2) 0.060(2) 0.058(2) -0.0147(17) -0.0157(17) 0.0110(17)
C19 0.0465(17) 0.0521(18) 0.0405(16) -0.0093(13) 0.0008(13) 0.0053(14)
C20 0.0339(13) 0.0278(12) 0.0307(12) -0.0004(10) 0.0030(10) -0.0055(10)
C21 0.0388(14) 0.0297(13) 0.0410(14) 0.0028(11) 0.0103(12) -0.0020(11)
C22 0.0416(16) 0.0341(15) 0.0562(18) 0.0112(13) 0.0108(13) 0.0028(12)
C23 0.0414(16) 0.0443(16) 0.0449(16) 0.0180(13) -0.0019(13) -0.0093(13)
C24 0.0510(17) 0.0491(17) 0.0277(13) 0.0039(12) 0.0016(12) -0.0189(14)
C25 0.0486(16) 0.0314(13) 0.0316(13) -0.0009(10) 0.0046(11) -0.0124(12)
C26 0.0276(12) 0.0348(13) 0.0389(14) -0.0005(11) 0.0041(10) 0.0062(10)
C27 0.0366(14) 0.0281(12) 0.0425(14) 0.0025(11) 0.0069(11) 0.0073(11)
C28 0.0377(13) 0.0228(11) 0.0342(13) 0.0030(10) 0.0039(10) 0.0010(10)
C29 0.0320(12) 0.0265(12) 0.0304(12) 0.0026(9) 0.0077(10) -0.0038(10)
C30 0.0388(14) 0.0370(14) 0.0348(13) -0.0034(11) 0.0057(11) 0.0027(11)
C31 0.0498(17) 0.0469(17) 0.0404(15) -0.0136(13) 0.0087(13) 0.0036(14)
C32 0.0422(15) 0.0514(17) 0.0336(14) -0.0041(12) 0.0053(12) -0.0101(13)
C33 0.0394(15) 0.0407(15) 0.0382(14) 0.0063(12) -0.0026(12) -0.0053(12)
C34 0.0397(14) 0.0264(12) 0.0383(14) 0.0011(10) 0.0005(11) -0.0032(11)
C35 0.0353(13) 0.0232(11) 0.0312(12) -0.0020(9) 0.0059(10) -0.0035(10)
C36 0.0387(14) 0.0324(13) 0.0418(14) 0.0048(11) 0.0117(11) 0.0014(11)
C37 0.0372(15) 0.0410(15) 0.0505(16) 0.0008(13) 0.0149(13) 0.0028(12)
C38 0.0409(15) 0.0432(16) 0.0387(14) -0.0054(12) 0.0151(12) -0.0065(12)
C39 0.0441(15) 0.0380(14) 0.0283(12) -0.0038(10) 0.0090(11) -0.0094(12)
C40 0.0370(14) 0.0322(13) 0.0276(12) -0.0014(10) 0.0027(10) -0.0042(11)
Co2 0.0376(3) 0.0389(3) 0.0311(2) 0.00300(18) 0.00172(18) 0.00457(19)
Cl2 0.0421(4) 0.0504(4) 0.0339(3) 0.0024(3) -0.0021(3) 0.0018(3)
Cl3 0.0532(4) 0.0335(3) 0.0384(3) 0.0048(3) 0.0015(3) -0.0027(3)
Cl4 0.0436(4) 0.0973(7) 0.0456(4) -0.0007(4) 0.0052(3) 0.0204(4)

loop_
_atom_type_symbol
_atom_type_description
_atom_type_scat_dispersion_real
_atom_type_scat_dispersion_imag
_atom_type_scat_source
C C 0.0181 0.0091 'International Tables Vol C Tables 4.2.6.8 and 6.1.1.4'
H H 0.0000 0.0000 'International Tables Vol C Tables 4.2.6.8 and 6.1.1.4'
Cl Cl 0.3639 0.7018 'International Tables Vol C Tables 4.2.6.8 and 6.1.1.4'
Co Co -2.3653 3.6143 'International Tables Vol C Tables 4.2.6.8 and 6.1.1.4'
N N 0.0311 0.0180 'International Tables Vol C Tables 4.2.6.8 and 6.1.1.4'
P P 0.2955 0.4335 'International Tables Vol C Tables 4.2.6.8 and 6.1.1.4'

loop_
_exptl_crystal_face_index_h
_exptl_crystal_face_index_k
_exptl_crystal_face_index_l
_exptl_crystal_face_perp_dist
3 9 -1 0.0248
-3 -9 0 0.0329
4 -1 -11 0.0653
-3 1 11 0.0710
9 2 0 0.0186
5 -7 4 0.0301
-4 -9 3 0.0442
8 -5 -4 0.0415
8 3 -5 0.0410
1 -10 1 0.0302
-7 3 -5 0.0362
-7 6 2 0.0253

loop_
_geom_angle_atom_site_label_1
_geom_angle_atom_site_label_2
_geom_angle_atom_site_label_3
_geom_angle
_geom_angle_site_symmetry_1
_geom_angle_site_symmetry_3
_geom_angle_publ_flag
P1 Co1 Cl1 85.03(3) . . ?
P1 Co1 P2 170.14(3) . . ?
P2 Co1 Cl1 85.10(2) . . ?
N1 Co1 Cl1 99.31(6) . . ?
N1 Co1 P1 81.85(6) . . ?
N1 Co1 P2 99.87(6) . . ?
N1 Co1 N2 161.70(9) . . ?
N2 Co1 Cl1 98.98(7) . . ?
N2 Co1 P1 100.09(6) . . ?
N2 Co1 P2 81.36(6) . . ?
C10 Co1 Cl1 177.77(8) . . ?
C10 Co1 P1 97.19(8) . . ?
C10 Co1 P2 92.68(8) . . ?
C10 Co1 N1 80.87(10) . . ?
C10 Co1 N2 80.84(10) . . ?
C13 P1 Co1 109.02(9) . . ?
C14 P1 Co1 114.64(8) . . ?
C14 P1 C13 104.48(13) . . ?
C14 P1 C20 103.59(12) . . ?
C20 P1 Co1 119.01(8) . . ?
C20 P1 C13 104.75(12) . . ?
C28 P2 Co1 108.37(9) . . ?
C28 P2 C29 105.68(12) . . ?
C28 P2 C35 104.49(12) . . ?
C29 P2 Co1 117.79(8) . . ?
C35 P2 Co1 115.54(8) . . ?
C35 P2 C29 103.79(12) . . ?
C2 N1 Co1 116.41(17) . . ?
C2 N1 C11 120.6(2) . . ?
C11 N1 Co1 121.86(17) . . ?
C8 N2 Co1 116.22(18) . . ?
C8 N2 C26 121.1(2) . . ?
C26 N2 Co1 121.07(17) . . ?
H1A C1 H1B 109.5 . . ?
H1A C1 H1C 109.5 . . ?
H1B C1 H1C 109.5 . . ?
C2 C1 H1A 109.5 . . ?
C2 C1 H1B 109.5 . . ?
C2 C1 H1C 109.5 . . ?
N1 C2 C1 126.0(2) . . ?
N1 C2 C3 112.8(2) . . ?
C3 C2 C1 121.1(2) . . ?
C4 C3 C2 129.9(3) . . ?
C10 C3 C2 110.9(2) . . ?
C10 C3 C4 119.2(2) . . ?
C3 C4 H4 120.6 . . ?
C5 C4 C3 118.7(3) . . ?
C5 C4 H4 120.6 . . ?
C4 C5 H5 119.1 . . ?
C4 C5 C6 121.8(3) . . ?
C6 C5 H5 119.1 . . ?
C5 C6 H6 120.2 . . ?
C5 C6 C7 119.6(3) . . ?
C7 C6 H6 120.2 . . ?
C6 C7 C8 130.5(2) . . ?
C6 C7 C10 118.2(2) . . ?
C10 C7 C8 111.1(2) . . ?
N2 C8 C7 113.0(2) . . ?
N2 C8 C9 125.4(3) . . ?
C7 C8 C9 121.5(2) . . ?
C8 C9 H9A 109.5 . . ?
C8 C9 H9B 109.5 . . ?
C8 C9 H9C 109.5 . . ?
H9A C9 H9B 109.5 . . ?
H9A C9 H9C 109.5 . . ?
H9B C9 H9C 109.5 . . ?
C3 C10 Co1 118.85(18) . . ?
C3 C10 C7 122.3(2) . . ?
C7 C10 Co1 118.70(19) . . ?
N1 C11 H11A 109.9 . . ?
N1 C11 H11B 109.9 . . ?
N1 C11 C12 109.0(2) . . ?
H11A C11 H11B 108.3 . . ?
C12 C11 H11A 109.9 . . ?
C12 C11 H11B 109.9 . . ?
C11 C12 H12A 109.1 . . ?
C11 C12 H12B 109.1 . . ?
H12A C12 H12B 107.8 . . ?
C13 C12 C11 112.7(2) . . ?
C13 C12 H12A 109.1 . . ?
C13 C12 H12B 109.1 . . ?
P1 C13 H13A 108.3 . . ?
P1 C13 H13B 108.3 . . ?
C12 C13 P1 116.02(18) . . ?
C12 C13 H13A 108.3 . . ?
C12 C13 H13B 108.3 . . ?
H13A C13 H13B 107.4 . . ?
C15 C14 P1 119.6(2) . . ?
C19 C14 P1 121.5(2) . . ?
C19 C14 C15 118.8(3) . . ?
C14 C15 H15 119.9 . . ?
C16 C15 C14 120.3(3) . . ?
C16 C15 H15 119.9 . . ?
C15 C16 H16 119.9 . . ?
C17 C16 C15 120.3(3) . . ?
C17 C16 H16 119.9 . . ?
C16 C17 H17 119.9 . . ?
C18 C17 C16 120.1(3) . . ?
C18 C17 H17 119.9 . . ?
C17 C18 H18 119.8 . . ?
C17 C18 C19 120.4(3) . . ?
C19 C18 H18 119.8 . . ?
C14 C19 C18 120.0(3) . . ?
C14 C19 H19 120.0 . . ?
C18 C19 H19 120.0 . . ?
C21 C20 P1 121.2(2) . . ?
C25 C20 P1 120.5(2) . . ?
C25 C20 C21 118.3(2) . . ?
C20 C21 H21 119.6 . . ?
C22 C21 C20 120.7(3) . . ?
C22 C21 H21 119.6 . . ?
C21 C22 H22 119.8 . . ?
C23 C22 C21 120.4(3) . . ?
C23 C22 H22 119.8 . . ?
C22 C23 H23 120.0 . . ?
C24 C23 C22 119.9(3) . . ?
C24 C23 H23 120.0 . . ?
C23 C24 H24 120.0 . . ?
C23 C24 C25 120.0(3) . . ?
C25 C24 H24 120.0 . . ?
C20 C25 H25 119.8 . . ?
C24 C25 C20 120.5(3) . . ?
C24 C25 H25 119.8 . . ?
N2 C26 H26A 109.9 . . ?
N2 C26 H26B 109.9 . . ?
N2 C26 C27 109.1(2) . . ?
H26A C26 H26B 108.3 . . ?
C27 C26 H26A 109.9 . . ?
C27 C26 H26B 109.9 . . ?
C26 C27 H27A 108.4 . . ?
C26 C27 H27B 108.4 . . ?
C26 C27 C28 115.4(2) . . ?
H27A C27 H27B 107.5 . . ?
C28 C27 H27A 108.4 . . ?
C28 C27 H27B 108.4 . . ?
P2 C28 H28A 107.8 . . ?
P2 C28 H28B 107.8 . . ?
C27 C28 P2 118.08(18) . . ?
C27 C28 H28A 107.8 . . ?
C27 C28 H28B 107.8 . . ?
H28A C28 H28B 107.1 . . ?
C30 C29 P2 121.6(2) . . ?
C30 C29 C34 118.5(2) . . ?
C34 C29 P2 119.9(2) . . ?
C29 C30 H30 120.1 . . ?
C29 C30 C31 119.8(3) . . ?
C31 C30 H30 120.1 . . ?
C30 C31 H31 119.3 . . ?
C32 C31 C30 121.5(3) . . ?
C32 C31 H31 119.3 . . ?
C31 C32 H32 120.6 . . ?
C31 C32 C33 118.9(3) . . ?
C33 C32 H32 120.6 . . ?
C32 C33 H33 119.7 . . ?
C32 C33 C34 120.7(3) . . ?
C34 C33 H33 119.7 . . ?
C29 C34 H34 119.7 . . ?
C33 C34 C29 120.7(3) . . ?
C33 C34 H34 119.7 . . ?
C36 C35 P2 119.5(2) . . ?
C40 C35 P2 121.4(2) . . ?
C40 C35 C36 119.0(2) . . ?
C35 C36 H36 119.9 . . ?
C37 C36 C35 120.2(3) . . ?
C37 C36 H36 119.9 . . ?
C36 C37 H37 119.7 . . ?
C38 C37 C36 120.6(3) . . ?
C38 C37 H37 119.7 . . ?
C37 C38 H38 120.2 . . ?
C39 C38 C37 119.6(3) . . ?
C39 C38 H38 120.2 . . ?
C38 C39 H39 119.8 . . ?
C38 C39 C40 120.5(3) . . ?
C40 C39 H39 119.8 . . ?
C35 C40 C39 120.2(3) . . ?
C35 C40 H40 119.9 . . ?
C39 C40 H40 119.9 . . ?
Cl2 Co2 Cl3 114.82(3) . 3_656 ?
Cl2 Co2 Cl3 110.68(3) . . ?
Cl3 Co2 Cl3 91.14(3) . 3_656 ?
Cl4 Co2 Cl2 112.68(4) . . ?
Cl4 Co2 Cl3 111.12(4) . 3_656 ?
Cl4 Co2 Cl3 114.76(4) . . ?
Co2 Cl3 Co2 88.86(3) . 3_656 ?

loop_
_geom_bond_atom_site_label_1
_geom_bond_atom_site_label_2
_geom_bond_distance
_geom_bond_site_symmetry_2
_geom_bond_publ_flag
Co1 Cl1 2.3320(7) . ?
Co1 P1 2.2521(7) . ?
Co1 P2 2.2545(7) . ?
Co1 N1 1.969(2) . ?
Co1 N2 1.975(2) . ?
Co1 C10 1.828(2) . ?
P1 C13 1.839(3) . ?
P1 C14 1.828(3) . ?
P1 C20 1.832(3) . ?
P2 C28 1.832(3) . ?
P2 C29 1.837(3) . ?
P2 C35 1.833(3) . ?
N1 C2 1.303(3) . ?
N1 C11 1.473(3) . ?
N2 C8 1.307(3) . ?
N2 C26 1.463(3) . ?
C1 H1A 0.9600 . ?
C1 H1B 0.9600 . ?
C1 H1C 0.9600 . ?
C1 C2 1.490(4) . ?
C2 C3 1.461(4) . ?
C3 C4 1.400(4) . ?
C3 C10 1.389(4) . ?
C4 H4 0.9300 . ?
C4 C5 1.393(4) . ?
C5 H5 0.9300 . ?
C5 C6 1.395(4) . ?
C6 H6 0.9300 . ?
C6 C7 1.397(4) . ?
C7 C8 1.453(4) . ?
C7 C10 1.397(3) . ?
C8 C9 1.503(4) . ?
C9 H9A 0.9600 . ?
C9 H9B 0.9600 . ?
C9 H9C 0.9600 . ?
C11 H11A 0.9700 . ?
C11 H11B 0.9700 . ?
C11 C12 1.532(4) . ?
C12 H12A 0.9700 . ?
C12 H12B 0.9700 . ?
C12 C13 1.523(4) . ?
C13 H13A 0.9700 . ?
C13 H13B 0.9700 . ?
C14 C15 1.394(4) . ?
C14 C19 1.384(4) . ?
C15 H15 0.9300 . ?
C15 C16 1.378(5) . ?
C16 H16 0.9300 . ?
C16 C17 1.370(6) . ?
C17 H17 0.9300 . ?
C17 C18 1.366(6) . ?
C18 H18 0.9300 . ?
C18 C19 1.388(5) . ?
C19 H19 0.9300 . ?
C20 C21 1.398(4) . ?
C20 C25 1.397(4) . ?
C21 H21 0.9300 . ?
C21 C22 1.382(4) . ?
C22 H22 0.9300 . ?
C22 C23 1.381(5) . ?
C23 H23 0.9300 . ?
C23 C24 1.378(5) . ?
C24 H24 0.9300 . ?
C24 C25 1.396(4) . ?
C25 H25 0.9300 . ?
C26 H26A 0.9700 . ?
C26 H26B 0.9700 . ?
C26 C27 1.530(4) . ?
C27 H27A 0.9700 . ?
C27 H27B 0.9700 . ?
C27 C28 1.540(4) . ?
C28 H28A 0.9700 . ?
C28 H28B 0.9700 . ?
C29 C30 1.393(4) . ?
C29 C34 1.396(4) . ?
C30 H30 0.9300 . ?
C30 C31 1.398(4) . ?
C31 H31 0.9300 . ?
C31 C32 1.373(5) . ?
C32 H32 0.9300 . ?
C32 C33 1.382(5) . ?
C33 H33 0.9300 . ?
C33 C34 1.390(4) . ?
C34 H34 0.9300 . ?
C35 C36 1.396(4) . ?
C35 C40 1.392(4) . ?
C36 H36 0.9300 . ?
C36 C37 1.386(4) . ?
C37 H37 0.9300 . ?
C37 C38 1.383(4) . ?
C38 H38 0.9300 . ?
C38 C39 1.377(4) . ?
C39 H39 0.9300 . ?
C39 C40 1.393(4) . ?
C40 H40 0.9300 . ?
Co2 Cl2 2.2333(8) . ?
Co2 Cl3 2.3269(8) . ?
Co2 Cl3 2.3423(8) 3_656 ?
Co2 Cl4 2.2252(9) . ?

loop_
_geom_torsion_atom_site_label_1
_geom_torsion_atom_site_label_2
_geom_torsion_atom_site_label_3
_geom_torsion_atom_site_label_4
_geom_torsion
_geom_torsion_site_symmetry_1
_geom_torsion_site_symmetry_2
_geom_torsion_site_symmetry_3
_geom_torsion_site_symmetry_4
_geom_torsion_publ_flag
Co1 P1 C13 C12 -54.7(2) . . . . ?
Co1 P1 C14 C15 83.1(2) . . . . ?
Co1 P1 C14 C19 -94.8(2) . . . . ?
Co1 P1 C20 C21 127.7(2) . . . . ?
Co1 P1 C20 C25 -53.8(2) . . . . ?
Co1 P2 C28 C27 -50.6(2) . . . . ?
Co1 P2 C29 C30 115.4(2) . . . . ?
Co1 P2 C29 C34 -65.2(2) . . . . ?
Co1 P2 C35 C36 64.9(2) . . . . ?
Co1 P2 C35 C40 -117.92(19) . . . . ?
Co1 N1 C2 C1 -172.1(2) . . . . ?
Co1 N1 C2 C3 4.7(3) . . . . ?
Co1 N1 C11 C12 85.0(2) . . . . ?
Co1 N2 C8 C7 3.7(3) . . . . ?
Co1 N2 C8 C9 -172.9(2) . . . . ?
Co1 N2 C26 C27 84.9(2) . . . . ?
P1 Co1 C10 C3 -81.87(19) . . . . ?
P1 Co1 C10 C7 102.21(19) . . . . ?
P1 C14 C15 C16 -180.0(2) . . . . ?
P1 C14 C19 C18 179.1(3) . . . . ?
P1 C20 C21 C22 178.2(2) . . . . ?
P1 C20 C25 C24 -175.9(2) . . . . ?
P2 Co1 C10 C3 98.20(19) . . . . ?
P2 Co1 C10 C7 -77.72(19) . . . . ?
P2 C29 C30 C31 -179.8(2) . . . . ?
P2 C29 C34 C33 179.8(2) . . . . ?
P2 C35 C36 C37 174.3(2) . . . . ?
P2 C35 C40 C39 -175.0(2) . . . . ?
N1 Co1 C10 C3 -1.37(19) . . . . ?
N1 Co1 C10 C7 -177.3(2) . . . . ?
N1 C2 C3 C4 172.0(3) . . . . ?
N1 C2 C3 C10 -5.6(3) . . . . ?
N1 C11 C12 C13 -62.4(3) . . . . ?
N2 Co1 C10 C3 179.0(2) . . . . ?
N2 Co1 C10 C7 3.09(19) . . . . ?
N2 C26 C27 C28 -55.3(3) . . . . ?
C1 C2 C3 C4 -11.0(4) . . . . ?
C1 C2 C3 C10 171.5(2) . . . . ?
C2 N1 C11 C12 -82.2(3) . . . . ?
C2 C3 C4 C5 -177.8(3) . . . . ?
C2 C3 C10 Co1 4.1(3) . . . . ?
C2 C3 C10 C7 179.9(2) . . . . ?
C3 C4 C5 C6 -1.2(4) . . . . ?
C4 C3 C10 Co1 -173.7(2) . . . . ?
C4 C3 C10 C7 2.0(4) . . . . ?
C4 C5 C6 C7 1.2(4) . . . . ?
C5 C6 C7 C8 175.2(3) . . . . ?
C5 C6 C7 C10 0.4(4) . . . . ?
C6 C7 C8 N2 -176.3(3) . . . . ?
C6 C7 C8 C9 0.4(4) . . . . ?
C6 C7 C10 Co1 173.76(19) . . . . ?
C6 C7 C10 C3 -2.0(4) . . . . ?
C8 N2 C26 C27 -80.3(3) . . . . ?
C8 C7 C10 Co1 -2.0(3) . . . . ?
C8 C7 C10 C3 -177.8(2) . . . . ?
C10 C3 C4 C5 -0.4(4) . . . . ?
C10 C7 C8 N2 -1.3(3) . . . . ?
C10 C7 C8 C9 175.5(2) . . . . ?
C11 N1 C2 C1 -4.2(4) . . . . ?
C11 N1 C2 C3 172.7(2) . . . . ?
C11 C12 C13 P1 55.7(3) . . . . ?
C13 P1 C14 C15 -157.7(2) . . . . ?
C13 P1 C14 C19 24.5(3) . . . . ?
C13 P1 C20 C21 5.6(3) . . . . ?
C13 P1 C20 C25 -175.9(2) . . . . ?
C14 P1 C13 C12 -177.66(19) . . . . ?
C14 P1 C20 C21 -103.6(2) . . . . ?
C14 P1 C20 C25 74.8(2) . . . . ?
C14 C15 C16 C17 1.1(5) . . . . ?
C15 C14 C19 C18 1.2(5) . . . . ?
C15 C16 C17 C18 0.7(5) . . . . ?
C16 C17 C18 C19 -1.5(6) . . . . ?
C17 C18 C19 C14 0.5(6) . . . . ?
C19 C14 C15 C16 -2.0(4) . . . . ?
C20 P1 C13 C12 73.7(2) . . . . ?
C20 P1 C14 C15 -48.2(2) . . . . ?
C20 P1 C14 C19 133.9(2) . . . . ?
C20 C21 C22 C23 -1.5(5) . . . . ?
C21 C20 C25 C24 2.6(4) . . . . ?
C21 C22 C23 C24 0.9(5) . . . . ?
C22 C23 C24 C25 1.4(5) . . . . ?
C23 C24 C25 C20 -3.1(4) . . . . ?
C25 C20 C21 C22 -0.3(4) . . . . ?
C26 N2 C8 C7 169.6(2) . . . . ?
C26 N2 C8 C9 -7.0(4) . . . . ?
C26 C27 C28 P2 47.5(3) . . . . ?
C28 P2 C29 C30 -5.8(3) . . . . ?
C28 P2 C29 C34 173.6(2) . . . . ?
C28 P2 C35 C36 -176.2(2) . . . . ?
C28 P2 C35 C40 1.0(2) . . . . ?
C29 P2 C28 C27 76.5(2) . . . . ?
C29 P2 C35 C36 -65.6(2) . . . . ?
C29 P2 C35 C40 111.6(2) . . . . ?
C29 C30 C31 C32 -0.4(5) . . . . ?
C30 C29 C34 C33 -0.7(4) . . . . ?
C30 C31 C32 C33 0.0(5) . . . . ?
C31 C32 C33 C34 0.1(5) . . . . ?
C32 C33 C34 C29 0.3(4) . . . . ?
C34 C29 C30 C31 0.8(4) . . . . ?
C35 P2 C28 C27 -174.3(2) . . . . ?
C35 P2 C29 C30 -115.5(2) . . . . ?
C35 P2 C29 C34 64.0(2) . . . . ?
C35 C36 C37 C38 1.3(5) . . . . ?
C36 C35 C40 C39 2.2(4) . . . . ?
C36 C37 C38 C39 1.2(5) . . . . ?
C37 C38 C39 C40 -1.9(4) . . . . ?
C38 C39 C40 C35 0.2(4) . . . . ?
C40 C35 C36 C37 -3.0(4) . . . . ?

loop_
_exptl_oxdiff_crystal_face_indexfrac_h
_exptl_oxdiff_crystal_face_indexfrac_k
_exptl_oxdiff_crystal_face_indexfrac_l
_exptl_oxdiff_crystal_face_x
_exptl_oxdiff_crystal_face_y
_exptl_oxdiff_crystal_face_z
3.0243 9.3556 -0.5834 -0.2441 0.0587 0.9680
-2.8481 -9.4043 0.0220 0.2907 -0.0699 -0.9543
3.5245 -0.9941 -11.2496 0.9354 -0.2242 0.2733
-3.3714 1.4664 11.2188 -0.9477 0.2271 -0.2244
8.7875 2.1485 0.4659 -0.1967 -0.8212 0.5356
5.2953 -6.7480 3.9723 -0.2062 -0.8596 -0.4674
-3.7025 -8.7855 3.4206 -0.0031 -0.0114 -0.9999
7.7755 -4.9632 -3.9357 0.3824 -0.9224 -0.0535
8.3136 3.0683 -5.3080 0.2692 -0.6487 0.7118
0.8218 -9.8225 0.8052 0.1955 -0.4723 -0.8595
-6.7860 3.2268 -5.2396 0.4272 0.8964 0.1181
-7.4373 5.8135 2.3946 -0.2800 0.9442 0.1732
